data_7157957
loop_
_publ_author_name
'Li, Zhen'
'Vijaykumar, Gonela'
'Li, Xiangdong'
'Golz, Christopher'
'Alcarazo, Manuel'

_publ_section_title
;
 5-(Diarylimino)- and 5-(sulfoximido)dibenzothiophenium triflates:
 syntheses and applications as electrophilic aminating reagents.
;
_journal_issue 13
_journal_name_full 'Organic &amp; biomolecular chemistry'
_journal_page_first 2941
_journal_page_last 2948
_journal_paper_doi 10.1039/d1ob00285f
_journal_volume 19
_journal_year 2021
_chemical_formula_moiety 'C31 H25 N O S'
_chemical_formula_sum 'C31 H25 N O S'
_chemical_formula_weight 459.58
_space_group_crystal_system monoclinic
_space_group_IT_number 15
_space_group_name_Hall '-C 2yc'
_space_group_name_H-M_alt 'C 1 2/c 1'
_atom_sites_solution_hydrogens geom
_atom_sites_solution_primary dual
_audit_creation_date 2020-10-05
_audit_creation_method
;
Olex2 1.3
(compiled 2020.07.31 svn.rc2a77460 for OlexSys, GUI svn.r6145)
;
_audit_update_record
;
2021-02-15 deposited with the CCDC.	2021-03-08 downloaded from the CCDC.
;
_cell_angle_alpha 90
_cell_angle_beta 99.543(2)
_cell_angle_gamma 90
_cell_formula_units_Z 8
_cell_length_a 24.1618(13)
_cell_length_b 8.1430(5)
_cell_length_c 24.1637(15)
_cell_measurement_reflns_used 9752
_cell_measurement_temperature 100.0
_cell_measurement_theta_max 30.549
_cell_measurement_theta_min 2.643
_cell_volume 4688.4(5)
_computing_cell_refinement 'SAINT V8.40A (Bruker, 2019)'
_computing_data_reduction 'SAINT V8.40A (Bruker, 2019)'
_computing_molecular_graphics 'Olex2 1.3 (Dolomanov et al., 2009)'
_computing_publication_material 'Olex2 1.3 (Dolomanov et al., 2009)'
_computing_structure_refinement 'XL  (Sheldrick, 2008)'
_computing_structure_solution 'XT  (Sheldrick, 2015)'
_diffrn_ambient_temperature 100.0
_diffrn_measured_fraction_theta_full 0.997
_diffrn_measured_fraction_theta_max 0.994
_diffrn_measurement_device_type 'Bruker D8 Venture CuMo Dual Source'
_diffrn_measurement_method '\f and \w scans'
_diffrn_radiation_type MoK\a
_diffrn_radiation_wavelength 0.71073
_diffrn_reflns_av_R_equivalents 0.0271
_diffrn_reflns_av_unetI/netI 0.0160
_diffrn_reflns_Laue_measured_fraction_full 0.997
_diffrn_reflns_Laue_measured_fraction_max 0.994
_diffrn_reflns_limit_h_max 34
_diffrn_reflns_limit_h_min -34
_diffrn_reflns_limit_k_max 11
_diffrn_reflns_limit_k_min -11
_diffrn_reflns_limit_l_max 34
_diffrn_reflns_limit_l_min -34
_diffrn_reflns_number 62839
_diffrn_reflns_point_group_measured_fraction_full 0.997
_diffrn_reflns_point_group_measured_fraction_max 0.994
_diffrn_reflns_theta_full 25.242
_diffrn_reflns_theta_max 30.599
_diffrn_reflns_theta_min 2.643
_diffrn_source_current 1.0
_diffrn_source_power 0.05
_diffrn_source_voltage 50.0
_diffrn_standards_number 0
_exptl_absorpt_coefficient_mu 0.163
_exptl_absorpt_correction_T_max 0.7902
_exptl_absorpt_correction_T_min 0.7362
_exptl_absorpt_correction_type multi-scan
_exptl_absorpt_process_details
;
SADABS-2016/2 (Bruker,2016/2) was used for absorption correction.
wR2(int) was 0.0850 before and 0.0439 after correction.
The Ratio of minimum to maximum transmission is 0.9317.
The \l/2 correction factor is Not present.
;
_exptl_crystal_colour colourless
_exptl_crystal_colour_primary colourless
_exptl_crystal_density_diffrn 1.302
_exptl_crystal_description block
_exptl_crystal_F_000 1936
_exptl_crystal_recrystallization_method 'Re-crystallisation from solvent: DCM and diethylether'
_exptl_crystal_size_max 0.475
_exptl_crystal_size_mid 0.332
_exptl_crystal_size_min 0.3
_refine_diff_density_max 0.405
_refine_diff_density_min -0.444
_refine_diff_density_rms 0.048
_refine_ls_extinction_method none
_refine_ls_goodness_of_fit_ref 1.031
_refine_ls_hydrogen_treatment constr
_refine_ls_matrix_type full
_refine_ls_number_parameters 307
_refine_ls_number_reflns 7196
_refine_ls_number_restraints 0
_refine_ls_restrained_S_all 1.031
_refine_ls_R_factor_all 0.0344
_refine_ls_R_factor_gt 0.0330
_refine_ls_shift/su_max 0.002
_refine_ls_shift/su_mean 0.000
_refine_ls_structure_factor_coef Fsqd
_refine_ls_weighting_details 'w=1/[\s^2^(Fo^2^)+(0.0447P)^2^+4.2553P] where P=(Fo^2^+2Fc^2^)/3'
_refine_ls_weighting_scheme calc
_refine_ls_wR_factor_gt 0.0890
_refine_ls_wR_factor_ref 0.0903
_reflns_Friedel_coverage 0.000
_reflns_number_gt 6828
_reflns_number_total 7196
_reflns_threshold_expression 'I > 2\s(I)'
_cod_data_source_file d1ob00285f2.cif
_cod_data_source_block mo_1149_cg_0m
_cod_depositor_comments 'Adding full bibliography for 7157951--7157968.cif.'
_cod_database_code 7157957
_shelx_shelxl_version_number 2018/3
_shelx_space_group_comment
;
The symmetry employed for this shelxl refinement is uniquely defined
by the following loop, which should always be used as a source of
symmetry information in preference to the above space-group names.
They are only intended as comments.
;
_shelx_estimated_absorpt_t_max 0.953
_shelx_estimated_absorpt_t_min 0.927
_olex2_refinement_description
;
1. Fixed Uiso
 At 1.2 times of:
  All C(H) groups
2.a Aromatic/amide H refined with riding coordinates:
 C2(H2), C3(H3), C4(H4), C5(H5), C6(H6), C8(H8), C9(H9), C10(H10), C11(H11),
 C12(H12), C15(H15), C16(H16), C17(H17), C18(H18), C19(H19), C21(H21), C22(H22),
  C23(H23), C24(H24), C25(H25), C27(H27), C28(H28), C29(H29), C30(H30), C31(H31)
;
_olex2_submission_special_instructions 'No special instructions were received'

loop_
_space_group_symop_operation_xyz
'x, y, z'
'-x, y, -z+1/2'
'x+1/2, y+1/2, z'
'-x+1/2, y+1/2, -z+1/2'
'-x, -y, -z'
'x, -y, z-1/2'
'-x+1/2, -y+1/2, -z'
'x+1/2, -y+1/2, z-1/2'

loop_
_atom_site_label
_atom_site_type_symbol
_atom_site_fract_x
_atom_site_fract_y
_atom_site_fract_z
_atom_site_U_iso_or_equiv
_atom_site_adp_type
_atom_site_occupancy
_atom_site_site_symmetry_order
_atom_site_calc_flag
_atom_site_refinement_flags_posn
_atom_site_refinement_flags_adp
_atom_site_refinement_flags_occupancy
_atom_site_disorder_assembly
_atom_site_disorder_group
S1 S 0.56612(2) 0.70315(2) 0.65089(2) 0.01104(6) Uani 1 1 d . . . . .
O1 O 0.52372(3) 0.57508(8) 0.64796(3) 0.01537(12) Uani 1 1 d . . . . .
N1 N 0.61045(3) 0.70646(9) 0.61335(3) 0.01351(13) Uani 1 1 d . . . . .
C1 C 0.59469(3) 0.72238(10) 0.72380(3) 0.01218(14) Uani 1 1 d . . . . .
C2 C 0.57777(3) 0.61612(11) 0.76281(3) 0.01448(15) Uani 1 1 d . . . . .
H2 H 0.550043 0.534833 0.751315 0.017 Uiso 1 1 calc R U . . .
C3 C 0.60218(4) 0.63072(12) 0.81917(4) 0.01772(16) Uani 1 1 d . . . . .
H3 H 0.591418 0.558089 0.846265 0.021 Uiso 1 1 calc R U . . .
C4 C 0.64213(4) 0.75117(13) 0.83564(4) 0.01916(17) Uani 1 1 d . . . . .
H4 H 0.658465 0.760971 0.874062 0.023 Uiso 1 1 calc R U . . .
C5 C 0.65848(4) 0.85790(12) 0.79625(4) 0.01847(17) Uani 1 1 d . . . . .
H5 H 0.685558 0.940855 0.807901 0.022 Uiso 1 1 calc R U . . .
C6 C 0.63515(4) 0.84289(11) 0.73990(4) 0.01541(15) Uani 1 1 d . . . . .
H6 H 0.646619 0.913821 0.712711 0.018 Uiso 1 1 calc R U . . .
C7 C 0.53187(3) 0.89506(10) 0.63530(3) 0.01286(14) Uani 1 1 d . . . . .
C8 C 0.54097(4) 0.98907(11) 0.58964(4) 0.01733(16) Uani 1 1 d . . . . .
H8 H 0.567526 0.955151 0.567041 0.021 Uiso 1 1 calc R U . . .
C9 C 0.51056(4) 1.13393(12) 0.57746(4) 0.02156(18) Uani 1 1 d . . . . .
H9 H 0.516202 1.198830 0.546203 0.026 Uiso 1 1 calc R U . . .
C10 C 0.47206(4) 1.18364(12) 0.61088(5) 0.02201(19) Uani 1 1 d . . . . .
H10 H 0.451749 1.282970 0.602616 0.026 Uiso 1 1 calc R U . . .
C11 C 0.46317(4) 1.08852(12) 0.65636(4) 0.02151(18) Uani 1 1 d . . . . .
H11 H 0.436742 1.122823 0.679044 0.026 Uiso 1 1 calc R U . . .
C12 C 0.49291(4) 0.94320(11) 0.66870(4) 0.01731(16) Uani 1 1 d . . . . .
H12 H 0.486738 0.877434 0.699574 0.021 Uiso 1 1 calc R U . . .
C13 C 0.65207(3) 0.57624(10) 0.60915(3) 0.01198(14) Uani 1 1 d . . . . .
C14 C 0.63000(3) 0.46291(11) 0.55896(3) 0.01320(14) Uani 1 1 d . . . . .
C15 C 0.58646(4) 0.51363(11) 0.51712(3) 0.01526(15) Uani 1 1 d . . . . .
H15 H 0.569660 0.618142 0.519876 0.018 Uiso 1 1 calc R U . . .
C16 C 0.56728(4) 0.41260(12) 0.47122(4) 0.01839(17) Uani 1 1 d . . . . .
H16 H 0.537347 0.448429 0.443270 0.022 Uiso 1 1 calc R U . . .
C17 C 0.59169(4) 0.26012(13) 0.46619(4) 0.02004(18) Uani 1 1 d . . . . .
H17 H 0.578673 0.191726 0.434887 0.024 Uiso 1 1 calc R U . . .
C18 C 0.63542(4) 0.20838(12) 0.50744(4) 0.02024(18) Uani 1 1 d . . . . .
H18 H 0.652523 0.104542 0.504217 0.024 Uiso 1 1 calc R U . . .
C19 C 0.65415(4) 0.30880(12) 0.55350(4) 0.01765(17) Uani 1 1 d . . . . .
H19 H 0.683772 0.271996 0.581613 0.021 Uiso 1 1 calc R U . . .
C20 C 0.70505(3) 0.66421(11) 0.59572(3) 0.01369(15) Uani 1 1 d . . . . .
C21 C 0.75295(4) 0.57396(12) 0.58944(4) 0.01846(17) Uani 1 1 d . . . . .
H21 H 0.753031 0.458185 0.594296 0.022 Uiso 1 1 calc R U . . .
C22 C 0.80047(4) 0.65136(14) 0.57618(4) 0.02229(19) Uani 1 1 d . . . . .
H22 H 0.832704 0.588195 0.572442 0.027 Uiso 1 1 calc R U . . .
C23 C 0.80104(4) 0.82054(14) 0.56838(4) 0.0240(2) Uani 1 1 d . . . . .
H23 H 0.833156 0.873193 0.558614 0.029 Uiso 1 1 calc R U . . .
C24 C 0.75403(4) 0.91121(14) 0.57507(5) 0.0252(2) Uani 1 1 d . . . . .
H24 H 0.754112 1.026978 0.570224 0.030 Uiso 1 1 calc R U . . .
C25 C 0.70653(4) 0.83388(12) 0.58888(4) 0.01958(17) Uani 1 1 d . . . . .
H25 H 0.674806 0.897923 0.593668 0.024 Uiso 1 1 calc R U . . .
C26 C 0.66474(3) 0.47782(10) 0.66422(3) 0.01318(14) Uani 1 1 d . . . . .
C27 C 0.70597(4) 0.53107(12) 0.70803(4) 0.01637(16) Uani 1 1 d . . . . .
H27 H 0.729580 0.620409 0.702077 0.020 Uiso 1 1 calc R U . . .
C28 C 0.71292(4) 0.45470(14) 0.76041(4) 0.02175(19) Uani 1 1 d . . . . .
H28 H 0.741194 0.492077 0.789787 0.026 Uiso 1 1 calc R U . . .
C29 C 0.67868(5) 0.32444(13) 0.76971(4) 0.0240(2) Uani 1 1 d . . . . .
H29 H 0.683333 0.272509 0.805387 0.029 Uiso 1 1 calc R U . . .
C30 C 0.63751(5) 0.27040(12) 0.72648(4) 0.02241(19) Uani 1 1 d . . . . .
H30 H 0.613915 0.181292 0.732700 0.027 Uiso 1 1 calc R U . . .
C31 C 0.63059(4) 0.34610(11) 0.67400(4) 0.01731(16) Uani 1 1 d . . . . .
H31 H 0.602424 0.307791 0.644682 0.021 Uiso 1 1 calc R U . . .

loop_
_atom_site_aniso_label
_atom_site_aniso_U_11
_atom_site_aniso_U_22
_atom_site_aniso_U_33
_atom_site_aniso_U_23
_atom_site_aniso_U_13
_atom_site_aniso_U_12
S1 0.01130(9) 0.01160(9) 0.01004(9) 0.00018(6) 0.00126(6) 0.00049(6)
O1 0.0145(3) 0.0142(3) 0.0165(3) 0.0002(2) -0.0001(2) -0.0024(2)
N1 0.0145(3) 0.0150(3) 0.0117(3) 0.0014(2) 0.0040(2) 0.0035(2)
C1 0.0120(3) 0.0137(3) 0.0108(3) -0.0007(3) 0.0020(3) 0.0012(3)
C2 0.0135(3) 0.0169(4) 0.0134(3) 0.0008(3) 0.0034(3) 0.0000(3)
C3 0.0178(4) 0.0233(4) 0.0127(4) 0.0023(3) 0.0044(3) 0.0009(3)
C4 0.0182(4) 0.0267(4) 0.0123(4) -0.0025(3) 0.0016(3) 0.0010(3)
C5 0.0176(4) 0.0216(4) 0.0158(4) -0.0045(3) 0.0017(3) -0.0031(3)
C6 0.0167(4) 0.0152(4) 0.0145(4) -0.0013(3) 0.0032(3) -0.0024(3)
C7 0.0127(3) 0.0123(3) 0.0133(3) 0.0007(3) 0.0013(3) 0.0009(3)
C8 0.0162(4) 0.0186(4) 0.0179(4) 0.0049(3) 0.0051(3) 0.0027(3)
C9 0.0214(4) 0.0196(4) 0.0249(4) 0.0096(3) 0.0071(3) 0.0037(3)
C10 0.0216(4) 0.0156(4) 0.0295(5) 0.0055(3) 0.0064(4) 0.0053(3)
C11 0.0230(4) 0.0180(4) 0.0256(4) 0.0017(3) 0.0103(3) 0.0058(3)
C12 0.0201(4) 0.0161(4) 0.0171(4) 0.0021(3) 0.0069(3) 0.0027(3)
C13 0.0125(3) 0.0135(3) 0.0098(3) -0.0001(3) 0.0013(2) 0.0019(3)
C14 0.0130(3) 0.0167(4) 0.0100(3) -0.0007(3) 0.0018(3) -0.0001(3)
C15 0.0151(4) 0.0188(4) 0.0115(3) 0.0018(3) 0.0009(3) -0.0012(3)
C16 0.0183(4) 0.0254(4) 0.0107(3) 0.0015(3) 0.0001(3) -0.0054(3)
C17 0.0223(4) 0.0259(5) 0.0123(4) -0.0048(3) 0.0041(3) -0.0072(3)
C18 0.0229(4) 0.0207(4) 0.0175(4) -0.0062(3) 0.0045(3) 0.0001(3)
C19 0.0181(4) 0.0194(4) 0.0147(4) -0.0036(3) 0.0005(3) 0.0028(3)
C20 0.0131(3) 0.0181(4) 0.0096(3) -0.0002(3) 0.0009(3) 0.0002(3)
C21 0.0159(4) 0.0219(4) 0.0180(4) -0.0036(3) 0.0040(3) 0.0015(3)
C22 0.0159(4) 0.0333(5) 0.0187(4) -0.0064(4) 0.0057(3) -0.0007(4)
C23 0.0178(4) 0.0364(5) 0.0181(4) 0.0012(4) 0.0039(3) -0.0068(4)
C24 0.0207(4) 0.0251(5) 0.0289(5) 0.0076(4) 0.0018(4) -0.0048(4)
C25 0.0162(4) 0.0192(4) 0.0228(4) 0.0036(3) 0.0016(3) 0.0001(3)
C26 0.0150(3) 0.0141(3) 0.0104(3) 0.0004(3) 0.0019(3) 0.0038(3)
C27 0.0141(3) 0.0225(4) 0.0122(3) -0.0007(3) 0.0012(3) 0.0041(3)
C28 0.0197(4) 0.0328(5) 0.0120(4) 0.0015(3) 0.0009(3) 0.0105(4)
C29 0.0312(5) 0.0266(5) 0.0153(4) 0.0074(3) 0.0075(4) 0.0147(4)
C30 0.0328(5) 0.0162(4) 0.0204(4) 0.0045(3) 0.0108(4) 0.0058(4)
C31 0.0231(4) 0.0137(4) 0.0157(4) 0.0000(3) 0.0048(3) 0.0018(3)

loop_
_atom_type_symbol
_atom_type_description
_atom_type_scat_dispersion_real
_atom_type_scat_dispersion_imag
_atom_type_scat_source
C C 0.0033 0.0016 'International Tables Vol C Tables 4.2.6.8 and 6.1.1.4'
H H 0.0000 0.0000 'International Tables Vol C Tables 4.2.6.8 and 6.1.1.4'
N N 0.0061 0.0033 'International Tables Vol C Tables 4.2.6.8 and 6.1.1.4'
O O 0.0106 0.0060 'International Tables Vol C Tables 4.2.6.8 and 6.1.1.4'
S S 0.1246 0.1234 'International Tables Vol C Tables 4.2.6.8 and 6.1.1.4'

loop_
_geom_angle_atom_site_label_1
_geom_angle_atom_site_label_2
_geom_angle_atom_site_label_3
_geom_angle
_geom_angle_site_symmetry_1
_geom_angle_site_symmetry_3
_geom_angle_publ_flag
O1 S1 N1 123.08(4) . . ?
O1 S1 C1 105.31(4) . . ?
O1 S1 C7 108.66(4) . . ?
N1 S1 C1 113.12(4) . . ?
N1 S1 C7 102.00(4) . . ?
C7 S1 C1 102.80(4) . . ?
C13 N1 S1 125.87(6) . . ?
C2 C1 S1 120.30(6) . . ?
C2 C1 C6 121.35(8) . . ?
C6 C1 S1 118.33(6) . . ?
C1 C2 H2 120.5 . . ?
C1 C2 C3 118.96(8) . . ?
C3 C2 H2 120.5 . . ?
C2 C3 H3 120.0 . . ?
C4 C3 C2 120.08(8) . . ?
C4 C3 H3 120.0 . . ?
C3 C4 H4 119.8 . . ?
C3 C4 C5 120.50(8) . . ?
C5 C4 H4 119.8 . . ?
C4 C5 H5 120.0 . . ?
C6 C5 C4 119.96(8) . . ?
C6 C5 H5 120.0 . . ?
C1 C6 H6 120.4 . . ?
C5 C6 C1 119.14(8) . . ?
C5 C6 H6 120.4 . . ?
C8 C7 S1 121.50(7) . . ?
C8 C7 C12 121.03(8) . . ?
C12 C7 S1 117.36(6) . . ?
C7 C8 H8 120.5 . . ?
C7 C8 C9 119.08(8) . . ?
C9 C8 H8 120.5 . . ?
C8 C9 H9 119.9 . . ?
C10 C9 C8 120.24(9) . . ?
C10 C9 H9 119.9 . . ?
C9 C10 H10 119.9 . . ?
C9 C10 C11 120.22(9) . . ?
C11 C10 H10 119.9 . . ?
C10 C11 H11 119.9 . . ?
C10 C11 C12 120.10(9) . . ?
C12 C11 H11 119.9 . . ?
C7 C12 H12 120.3 . . ?
C11 C12 C7 119.31(8) . . ?
C11 C12 H12 120.3 . . ?
N1 C13 C14 109.41(6) . . ?
N1 C13 C20 106.17(7) . . ?
N1 C13 C26 110.76(6) . . ?
C14 C13 C20 107.54(6) . . ?
C26 C13 C14 111.12(7) . . ?
C26 C13 C20 111.66(6) . . ?
C15 C14 C13 120.80(8) . . ?
C15 C14 C19 118.24(8) . . ?
C19 C14 C13 120.94(7) . . ?
C14 C15 H15 119.6 . . ?
C14 C15 C16 120.80(8) . . ?
C16 C15 H15 119.6 . . ?
C15 C16 H16 119.8 . . ?
C17 C16 C15 120.42(8) . . ?
C17 C16 H16 119.8 . . ?
C16 C17 H17 120.3 . . ?
C16 C17 C18 119.40(8) . . ?
C18 C17 H17 120.3 . . ?
C17 C18 H18 120.0 . . ?
C17 C18 C19 120.08(9) . . ?
C19 C18 H18 120.0 . . ?
C14 C19 H19 119.5 . . ?
C18 C19 C14 121.06(8) . . ?
C18 C19 H19 119.5 . . ?
C21 C20 C13 120.47(8) . . ?
C25 C20 C13 121.50(8) . . ?
C25 C20 C21 118.03(8) . . ?
C20 C21 H21 119.5 . . ?
C22 C21 C20 121.00(9) . . ?
C22 C21 H21 119.5 . . ?
C21 C22 H22 119.8 . . ?
C23 C22 C21 120.42(9) . . ?
C23 C22 H22 119.8 . . ?
C22 C23 H23 120.5 . . ?
C24 C23 C22 119.02(9) . . ?
C24 C23 H23 120.5 . . ?
C23 C24 H24 119.7 . . ?
C23 C24 C25 120.60(10) . . ?
C25 C24 H24 119.7 . . ?
C20 C25 C24 120.92(9) . . ?
C20 C25 H25 119.5 . . ?
C24 C25 H25 119.5 . . ?
C27 C26 C13 120.52(8) . . ?
C27 C26 C31 118.50(8) . . ?
C31 C26 C13 120.48(7) . . ?
C26 C27 H27 119.6 . . ?
C28 C27 C26 120.83(9) . . ?
C28 C27 H27 119.6 . . ?
C27 C28 H28 119.9 . . ?
C29 C28 C27 120.19(9) . . ?
C29 C28 H28 119.9 . . ?
C28 C29 H29 120.2 . . ?
C28 C29 C30 119.52(9) . . ?
C30 C29 H29 120.2 . . ?
C29 C30 H30 119.8 . . ?
C29 C30 C31 120.44(10) . . ?
C31 C30 H30 119.8 . . ?
C26 C31 H31 119.7 . . ?
C30 C31 C26 120.52(9) . . ?
C30 C31 H31 119.7 . . ?

loop_
_geom_bond_atom_site_label_1
_geom_bond_atom_site_label_2
_geom_bond_distance
_geom_bond_site_symmetry_2
_geom_bond_publ_flag
S1 O1 1.4555(7) . ?
S1 N1 1.5142(7) . ?
S1 C1 1.7893(8) . ?
S1 C7 1.7792(9) . ?
N1 C13 1.4763(10) . ?
C1 C2 1.3900(11) . ?
C1 C6 1.3942(12) . ?
C2 H2 0.9500 . ?
C2 C3 1.3965(12) . ?
C3 H3 0.9500 . ?
C3 C4 1.3874(13) . ?
C4 H4 0.9500 . ?
C4 C5 1.3935(13) . ?
C5 H5 0.9500 . ?
C5 C6 1.3901(12) . ?
C6 H6 0.9500 . ?
C7 C8 1.3900(12) . ?
C7 C12 1.3939(12) . ?
C8 H8 0.9500 . ?
C8 C9 1.3950(13) . ?
C9 H9 0.9500 . ?
C9 C10 1.3893(14) . ?
C10 H10 0.9500 . ?
C10 C11 1.3900(14) . ?
C11 H11 0.9500 . ?
C11 C12 1.3909(12) . ?
C12 H12 0.9500 . ?
C13 C14 1.5467(11) . ?
C13 C20 1.5476(12) . ?
C13 C26 1.5402(11) . ?
C14 C15 1.3952(11) . ?
C14 C19 1.3994(12) . ?
C15 H15 0.9500 . ?
C15 C16 1.3968(12) . ?
C16 H16 0.9500 . ?
C16 C17 1.3885(14) . ?
C17 H17 0.9500 . ?
C17 C18 1.3922(14) . ?
C18 H18 0.9500 . ?
C18 C19 1.3946(12) . ?
C19 H19 0.9500 . ?
C20 C21 1.4001(12) . ?
C20 C25 1.3926(13) . ?
C21 H21 0.9500 . ?
C21 C22 1.3931(13) . ?
C22 H22 0.9500 . ?
C22 C23 1.3908(16) . ?
C23 H23 0.9500 . ?
C23 C24 1.3865(15) . ?
C24 H24 0.9500 . ?
C24 C25 1.3969(13) . ?
C25 H25 0.9500 . ?
C26 C27 1.3969(11) . ?
C26 C31 1.3971(12) . ?
C27 H27 0.9500 . ?
C27 C28 1.3952(12) . ?
C28 H28 0.9500 . ?
C28 C29 1.3863(16) . ?
C29 H29 0.9500 . ?
C29 C30 1.3891(16) . ?
C30 H30 0.9500 . ?
C30 C31 1.3948(13) . ?
C31 H31 0.9500 . ?

loop_
_geom_torsion_atom_site_label_1
_geom_torsion_atom_site_label_2
_geom_torsion_atom_site_label_3
_geom_torsion_atom_site_label_4
_geom_torsion
_geom_torsion_site_symmetry_1
_geom_torsion_site_symmetry_2
_geom_torsion_site_symmetry_3
_geom_torsion_site_symmetry_4
_geom_torsion_publ_flag
S1 N1 C13 C14 95.88(8) . . . . ?
S1 N1 C13 C20 -148.35(6) . . . . ?
S1 N1 C13 C26 -26.95(10) . . . . ?
S1 C1 C2 C3 177.91(7) . . . . ?
S1 C1 C6 C5 -178.96(7) . . . . ?
S1 C7 C8 C9 176.32(7) . . . . ?
S1 C7 C12 C11 -176.95(7) . . . . ?
O1 S1 N1 C13 -58.41(8) . . . . ?
O1 S1 C1 C2 4.62(8) . . . . ?
O1 S1 C1 C6 -177.15(7) . . . . ?
O1 S1 C7 C8 -118.99(7) . . . . ?
O1 S1 C7 C12 57.28(8) . . . . ?
N1 S1 C1 C2 -132.45(7) . . . . ?
N1 S1 C1 C6 45.79(8) . . . . ?
N1 S1 C7 C8 12.36(8) . . . . ?
N1 S1 C7 C12 -171.37(7) . . . . ?
N1 C13 C14 C15 17.38(10) . . . . ?
N1 C13 C14 C19 -164.39(8) . . . . ?
N1 C13 C20 C21 179.51(7) . . . . ?
N1 C13 C20 C25 -1.24(10) . . . . ?
N1 C13 C26 C27 -86.67(9) . . . . ?
N1 C13 C26 C31 85.15(9) . . . . ?
C1 S1 N1 C13 69.96(8) . . . . ?
C1 S1 C7 C8 129.75(7) . . . . ?
C1 S1 C7 C12 -53.98(8) . . . . ?
C1 C2 C3 C4 0.81(13) . . . . ?
C2 C1 C6 C5 -0.74(13) . . . . ?
C2 C3 C4 C5 -0.33(14) . . . . ?
C3 C4 C5 C6 -0.70(14) . . . . ?
C4 C5 C6 C1 1.22(14) . . . . ?
C6 C1 C2 C3 -0.27(13) . . . . ?
C7 S1 N1 C13 179.66(7) . . . . ?
C7 S1 C1 C2 118.35(7) . . . . ?
C7 S1 C1 C6 -63.41(7) . . . . ?
C7 C8 C9 C10 0.47(15) . . . . ?
C8 C7 C12 C11 -0.66(14) . . . . ?
C8 C9 C10 C11 -0.64(16) . . . . ?
C9 C10 C11 C12 0.15(16) . . . . ?
C10 C11 C12 C7 0.49(15) . . . . ?
C12 C7 C8 C9 0.18(14) . . . . ?
C13 C14 C15 C16 178.72(8) . . . . ?
C13 C14 C19 C18 -178.11(8) . . . . ?
C13 C20 C21 C22 178.63(8) . . . . ?
C13 C20 C25 C24 -178.03(8) . . . . ?
C13 C26 C27 C28 171.92(8) . . . . ?
C13 C26 C31 C30 -171.69(8) . . . . ?
C14 C13 C20 C21 -63.46(9) . . . . ?
C14 C13 C20 C25 115.79(9) . . . . ?
C14 C13 C26 C27 151.51(8) . . . . ?
C14 C13 C26 C31 -36.68(10) . . . . ?
C14 C15 C16 C17 -0.63(13) . . . . ?
C15 C14 C19 C18 0.17(13) . . . . ?
C15 C16 C17 C18 0.20(14) . . . . ?
C16 C17 C18 C19 0.40(14) . . . . ?
C17 C18 C19 C14 -0.59(15) . . . . ?
C19 C14 C15 C16 0.44(13) . . . . ?
C20 C13 C14 C15 -97.52(9) . . . . ?
C20 C13 C14 C19 80.71(9) . . . . ?
C20 C13 C26 C27 31.43(10) . . . . ?
C20 C13 C26 C31 -156.75(8) . . . . ?
C20 C21 C22 C23 -0.60(14) . . . . ?
C21 C20 C25 C24 1.24(14) . . . . ?
C21 C22 C23 C24 1.24(15) . . . . ?
C22 C23 C24 C25 -0.65(15) . . . . ?
C23 C24 C25 C20 -0.61(16) . . . . ?
C25 C20 C21 C22 -0.65(13) . . . . ?
C26 C13 C14 C15 139.99(8) . . . . ?
C26 C13 C14 C19 -41.78(10) . . . . ?
C26 C13 C20 C21 58.69(10) . . . . ?
C26 C13 C20 C25 -122.06(9) . . . . ?
C26 C27 C28 C29 -0.15(14) . . . . ?
C27 C26 C31 C30 0.29(13) . . . . ?
C27 C28 C29 C30 0.12(14) . . . . ?
C28 C29 C30 C31 0.11(14) . . . . ?
C29 C30 C31 C26 -0.32(14) . . . . ?
C31 C26 C27 C28 -0.06(13) . . . . ?
